data_4519123
loop_
_publ_author_name
'Shen, Hongqun'
'Liu, Chun'
'Zheng, Jun'
'Tao, Zhu'
'Nie, Haigen'
'Ni, Xin-Long'

_publ_section_title
;
 Cucurbit[8]uril-Assisted Nucleophilic Reaction: A Unique Supramolecular
 Approach for Cyanide Detection and Removal from Aqueous Solution.
;
_journal_issue 46
_journal_name_full 'ACS applied materials &amp; interfaces'
_journal_page_first 55463
_journal_page_last 55469
_journal_paper_doi 10.1021/acsami.1c17666
_journal_volume 13
_journal_year 2021
_chemical_formula_moiety 'C48 H48 N32 O16, C18 H13.72 N3, 2(Cl), Cl4 Zn'
_chemical_formula_sum 'C66 H61.72 Cl6 N35 O16 Zn'
_chemical_formula_weight 1879.30
_space_group_crystal_system monoclinic
_space_group_IT_number 14
_space_group_name_Hall '-P 2ybc'
_space_group_name_H-M_alt 'P 1 21/c 1'
_atom_sites_solution_hydrogens geom
_audit_creation_date 2021-11-01
_audit_creation_method
;
Olex2 1.2
(compiled 2018.05.29 svn.r3508 for OlexSys, GUI svn.r5506)
;
_cell_angle_alpha 90
_cell_angle_beta 112.775(2)
_cell_angle_gamma 90
_cell_formula_units_Z 4
_cell_length_a 18.2471(10)
_cell_length_b 26.9246(15)
_cell_length_c 21.8712(10)
_cell_measurement_reflns_used 9384
_cell_measurement_temperature 210(2)
_cell_measurement_theta_max 28.15
_cell_measurement_theta_min 2.36
_cell_volume 9907.4(9)
_computing_molecular_graphics 'Olex2 (Dolomanov et al., 2009)'
_computing_publication_material 'Olex2 (Dolomanov et al., 2009)'
_computing_structure_refinement 'XL (Sheldrick, 2008)'
_diffrn_ambient_temperature 210.0
_diffrn_measured_fraction_theta_full 0.999
_diffrn_measured_fraction_theta_max 0.999
_diffrn_measurement_device_type 'Bruker APEX-II CCD'
_diffrn_measurement_method '\f and \w scans'
_diffrn_radiation_type MoK\a
_diffrn_radiation_wavelength 0.71073
_diffrn_reflns_av_R_equivalents 0.1061
_diffrn_reflns_av_unetI/netI 0.0421
_diffrn_reflns_Laue_measured_fraction_full 0.999
_diffrn_reflns_Laue_measured_fraction_max 0.999
_diffrn_reflns_limit_h_max 21
_diffrn_reflns_limit_h_min -21
_diffrn_reflns_limit_k_max 32
_diffrn_reflns_limit_k_min -32
_diffrn_reflns_limit_l_max 26
_diffrn_reflns_limit_l_min -26
_diffrn_reflns_number 226376
_diffrn_reflns_point_group_measured_fraction_full 0.999
_diffrn_reflns_point_group_measured_fraction_max 0.999
_diffrn_reflns_theta_full 25.000
_diffrn_reflns_theta_max 25.000
_diffrn_reflns_theta_min 2.358
_exptl_absorpt_coefficient_mu 0.482
_exptl_absorpt_correction_T_max 0.7457
_exptl_absorpt_correction_T_min 0.6036
_exptl_absorpt_correction_type multi-scan
_exptl_absorpt_process_details
;
SADABS-2016/2 (Bruker,2016/2) was used for absorption correction.
wR2(int) was 0.1170 before and 0.0758 after correction.
The Ratio of minimum to maximum transmission is 0.8094.
The \l/2 correction factor is Not present.
;
_exptl_crystal_colour colourless
_exptl_crystal_density_diffrn 1.260
_exptl_crystal_density_meas ?
_exptl_crystal_description block
_exptl_crystal_F_000 3851
_exptl_crystal_size_max 0.15
_exptl_crystal_size_mid 0.13
_exptl_crystal_size_min 0.12
_refine_diff_density_max 1.222
_refine_diff_density_min -0.659
_refine_diff_density_rms 0.079
_refine_ls_extinction_method none
_refine_ls_goodness_of_fit_ref 1.075
_refine_ls_hydrogen_treatment constr
_refine_ls_matrix_type full
_refine_ls_number_parameters 1163
_refine_ls_number_reflns 17416
_refine_ls_number_restraints 797
_refine_ls_restrained_S_all 1.071
_refine_ls_R_factor_all 0.0882
_refine_ls_R_factor_gt 0.0640
_refine_ls_shift/su_max 0.002
_refine_ls_shift/su_mean 0.000
_refine_ls_structure_factor_coef Fsqd
_refine_ls_weighting_details 'w=1/[\s^2^(Fo^2^)+(0.1196P)^2^+5.8312P] where P=(Fo^2^+2Fc^2^)/3'
_refine_ls_weighting_scheme calc
_refine_ls_wR_factor_gt 0.1889
_refine_ls_wR_factor_ref 0.2027
_reflns_Friedel_coverage 0.000
_reflns_number_gt 12546
_reflns_number_total 17416
_reflns_threshold_expression 'I > 2\s(I)'
_cod_data_source_file am1c17666_si_002.cif
_cod_data_source_block 20210807shq9q8zncl21_0m_a_sq_sq_s
_cod_depositor_comments
;
The following automatic conversions were performed:

data item '_exptl_crystal_density_meas' value 'not measured' was
changed to '?' -- the value is perceived as not measured.

Automatic conversion script
Id: cif_fix_values 7556 2019-12-06 15:28:31Z antanas 
;
_cod_database_code 4519123
_shelx_shelxl_version_number 2014/7
_shelx_space_group_comment
;
The symmetry employed for this shelxl refinement is uniquely defined
by the following loop, which should always be used as a source of
symmetry information in preference to the above space-group names.
They are only intended as comments.
;
_shelx_estimated_absorpt_t_max 0.944
_shelx_estimated_absorpt_t_min 0.931
_olex2_refinement_description
;
1. Fixed Uiso
 At 1.2 times of:
  All C(H) groups, All C(H,H) groups
 At 1.5 times of:
  All C(H,H,H) groups
2. Restrained distances
 C65-C66
 1.54 with sigma of 0.02
 C66A-N34A
 1.12 with sigma of 0.02
3. Rigid bond restraints
 C58, C63
 with sigma for 1-2 distances of 0.001 and sigma for 1-3 distances of 0.002
 C62, C63
 with sigma for 1-2 distances of 0.001 and sigma for 1-3 distances of 0.002
 C64, C65
 with sigma for 1-2 distances of 0.01 and sigma for 1-3 distances of 0.02
4. Uiso/Uaniso restraints and constraints
All non-hydrogen atoms restrained to be isotropic: with sigma of 0.01 and sigma
for terminal atoms of 0.02
Uanis(C49) = Uanis(C49A)
Uanis(C57) = Uanis(C57A)
Uanis(C66) = Uanis(C66A)
Uanis(C67) = Uanis(C67)
Uanis(N34) = Uanis(N34A)
Uanis(N35) = Uanis(N35A)
5. Others
 Sof(C49A)=Sof(H49D)=Sof(H49E)=Sof(H49F)=Sof(C56A)=Sof(H56A)=Sof(C57A)=
 Sof(H57A)=Sof(C66A)=Sof(C67A)=Sof(N34A)=Sof(N35A)=1-FVAR(1)
 Sof(C49)=Sof(H49A)=Sof(H49B)=Sof(H49C)=Sof(C56)=Sof(H56)=Sof(C57)=Sof(H57)=
 Sof(H64)=Sof(C66)=Sof(C67)=Sof(N34)=Sof(N35)=FVAR(1)
 Sof(Cl0A)=1-FVAR(2)
 Sof(Cl6)=FVAR(2)
6.a Ternary CH refined with riding coordinates:
 C4(H4), C5(H5), C10(H10), C11(H11), C16(H16), C17(H17), C22(H22), C23(H23),
 C28(H28), C29(H29), C34(H34), C35(H35), C40(H40), C41(H41), C46(H46), C47(H47)
6.b Secondary CH2 refined with riding coordinates:
 C1(H1A,H1B), C2(H2A,H2B), C7(H7A,H7B), C8(H8A,H8B), C13(H13A,H13B), C14(H14A,
 H14B), C19(H19A,H19B), C20(H20A,H20B), C25(H25A,H25B), C26(H26A,H26B),
 C31(H31A,H31B), C32(H32A,H32B), C37(H37A,H37B), C38(H38A,H38B), C43(H43A,H43B),
  C44(H44A,H44B)
6.c Aromatic/amide H refined with riding coordinates:
 C50(H50), C51(H51), C52(H52), C54(H54), C56(H56), C56A(H56A), C57(H57),
 C57A(H57A), C59(H59), C60(H60), C62(H62), C63(H63), C64(H64)
6.d Idealised Me refined as rotating group:
 C49(H49A,H49B,H49C), C49A(H49D,H49E,H49F)
;
_olex2_submission_special_instructions 'No special instructions were received'

loop_
_space_group_symop_operation_xyz
'x, y, z'
'-x, y+1/2, -z+1/2'
'-x, -y, -z'
'x, -y-1/2, z-1/2'

loop_
_atom_site_label
_atom_site_type_symbol
_atom_site_fract_x
_atom_site_fract_y
_atom_site_fract_z
_atom_site_U_iso_or_equiv
_atom_site_adp_type
_atom_site_occupancy
_atom_site_site_symmetry_order
_atom_site_calc_flag
_atom_site_refinement_flags_posn
_atom_site_refinement_flags_adp
_atom_site_refinement_flags_occupancy
_atom_site_disorder_assembly
_atom_site_disorder_group
C1 C 0.8682(2) 0.37838(15) 0.91132(18) 0.0395(9) Uani 1 1 d . . . . .
H1A H 0.9224 0.3896 0.9376 0.047 Uiso 1 1 calc R . . . .
H1B H 0.8569 0.3500 0.9344 0.047 Uiso 1 1 calc R . . . .
C2 C 0.8550(2) 0.47795(13) 0.79259(18) 0.0343(8) Uani 1 1 d . . . . .
H2A H 0.9093 0.4874 0.8215 0.041 Uiso 1 1 calc R . . . .
H2B H 0.8373 0.5007 0.7546 0.041 Uiso 1 1 calc R . . . .
C3 C 0.7557(2) 0.41249(14) 0.93306(16) 0.0324(8) Uani 1 1 d . . . . .
C4 C 0.8285(2) 0.46937(13) 0.89753(16) 0.0299(7) Uani 1 1 d . . . . .
H4 H 0.8843 0.4789 0.9240 0.036 Uiso 1 1 calc R . . . .
C5 C 0.7697(2) 0.49790(13) 0.91988(17) 0.0308(7) Uani 1 1 d . . . . .
H5 H 0.7978 0.5198 0.9582 0.037 Uiso 1 1 calc R . . . .
C6 C 0.7447(2) 0.51884(13) 0.81011(18) 0.0332(8) Uani 1 1 d . . . . .
C7 C 0.6793(2) 0.46792(13) 0.97553(16) 0.0308(7) Uani 1 1 d . . . . .
H7A H 0.7052 0.4937 1.0085 0.037 Uiso 1 1 calc R . . . .
H7B H 0.6774 0.4375 0.9996 0.037 Uiso 1 1 calc R . . . .
C8 C 0.6723(2) 0.56697(14) 0.8648(2) 0.0371(8) Uani 1 1 d . . . . .
H8A H 0.6659 0.5899 0.8283 0.045 Uiso 1 1 calc R . . . .
H8B H 0.6988 0.5850 0.9065 0.045 Uiso 1 1 calc R . . . .
C9 C 0.5345(2) 0.45779(13) 0.93850(16) 0.0282(7) Uani 1 1 d . . . . .
C10 C 0.5786(2) 0.53472(12) 0.91650(16) 0.0265(7) Uani 1 1 d . . . . .
H10 H 0.6021 0.5575 0.9547 0.032 Uiso 1 1 calc R . . . .
C11 C 0.4866(2) 0.53501(12) 0.89044(15) 0.0261(7) Uani 1 1 d . . . . .
H11 H 0.4670 0.5619 0.9111 0.031 Uiso 1 1 calc R . . . .
C12 C 0.5265(2) 0.55703(13) 0.80495(17) 0.0318(8) Uani 1 1 d . . . . .
C13 C 0.3906(2) 0.47118(14) 0.90305(16) 0.0322(8) Uani 1 1 d . . . . .
H13A H 0.3655 0.4983 0.9178 0.039 Uiso 1 1 calc R . . . .
H13B H 0.3958 0.4428 0.9325 0.039 Uiso 1 1 calc R . . . .
C14 C 0.3829(2) 0.55782(13) 0.77695(17) 0.0317(8) Uani 1 1 d . . . . .
H14A H 0.3609 0.5787 0.8024 0.038 Uiso 1 1 calc R . . . .
H14B H 0.3848 0.5778 0.7401 0.038 Uiso 1 1 calc R . . . .
C15 C 0.3154(2) 0.40924(13) 0.81907(16) 0.0295(7) Uani 1 1 d . . . . .
C16 C 0.2902(2) 0.49267(13) 0.78837(16) 0.0294(7) Uani 1 1 d . . . . .
H16 H 0.2664 0.5174 0.8087 0.035 Uiso 1 1 calc R . . . .
C17 C 0.2267(2) 0.46038(13) 0.73674(17) 0.0313(8) Uani 1 1 d . . . . .
H17 H 0.1729 0.4669 0.7360 0.038 Uiso 1 1 calc R . . . .
C18 C 0.2923(2) 0.50836(13) 0.68405(16) 0.0303(8) Uani 1 1 d . . . . .
C19 C 0.2036(2) 0.36690(14) 0.73370(18) 0.0368(8) Uani 1 1 d . . . . .
H19A H 0.1488 0.3753 0.7272 0.044 Uiso 1 1 calc R . . . .
H19B H 0.2216 0.3404 0.7669 0.044 Uiso 1 1 calc R . . . .
C20 C 0.1741(2) 0.46212(14) 0.61082(18) 0.0389(9) Uani 1 1 d . . . . .
H20A H 0.1764 0.4864 0.5783 0.047 Uiso 1 1 calc R . . . .
H20B H 0.1212 0.4643 0.6124 0.047 Uiso 1 1 calc R . . . .
C21 C 0.2334(2) 0.30276(14) 0.66679(19) 0.0382(9) Uani 1 1 d . . . . .
C22 C 0.1542(2) 0.36868(14) 0.60829(18) 0.0359(8) Uani 1 1 d . . . . .
H22 H 0.0991 0.3735 0.6051 0.043 Uiso 1 1 calc R . . . .
C23 C 0.1588(2) 0.32879(14) 0.55858(18) 0.0356(8) Uani 1 1 d . . . . .
H23 H 0.1058 0.3149 0.5317 0.043 Uiso 1 1 calc R . . . .
C24 C 0.2021(2) 0.40528(14) 0.53464(18) 0.0357(8) Uani 1 1 d . . . . .
C25 C 0.2122(3) 0.24107(15) 0.5783(2) 0.0426(9) Uani 1 1 d . . . . .
H25A H 0.2303 0.2188 0.6168 0.051 Uiso 1 1 calc R . . . .
H25B H 0.1580 0.2313 0.5496 0.051 Uiso 1 1 calc R . . . .
C26 C 0.1902(2) 0.33744(15) 0.45556(18) 0.0407(9) Uani 1 1 d . . . . .
H26A H 0.1377 0.3231 0.4306 0.049 Uiso 1 1 calc R . . . .
H26B H 0.1974 0.3655 0.4299 0.049 Uiso 1 1 calc R . . . .
C27 C 0.3259(2) 0.20312(13) 0.56291(18) 0.0348(8) Uani 1 1 d . . . . .
C28 C 0.2388(2) 0.24866(14) 0.47280(18) 0.0337(8) Uani 1 1 d . . . . .
H28 H 0.1839 0.2375 0.4463 0.040 Uiso 1 1 calc R . . . .
C29 C 0.3007(2) 0.22193(14) 0.45178(17) 0.0331(8) Uani 1 1 d . . . . .
H29 H 0.2754 0.1983 0.4149 0.040 Uiso 1 1 calc R . . . .
C30 C 0.3058(2) 0.30744(15) 0.43556(18) 0.0374(8) Uani 1 1 d . . . . .
C31 C 0.4066(2) 0.15865(13) 0.51248(19) 0.0343(8) Uani 1 1 d . . . . .
H31A H 0.3818 0.1374 0.4735 0.041 Uiso 1 1 calc R . . . .
H31B H 0.4180 0.1380 0.5520 0.041 Uiso 1 1 calc R . . . .
C32 C 0.3859(2) 0.25509(15) 0.39206(19) 0.0398(9) Uani 1 1 d . . . . .
H32A H 0.3614 0.2286 0.3598 0.048 Uiso 1 1 calc R . . . .
H32B H 0.3848 0.2856 0.3673 0.048 Uiso 1 1 calc R . . . .
C33 C 0.5515(2) 0.16593(12) 0.56221(16) 0.0300(7) Uani 1 1 d . . . . .
C34 C 0.4899(2) 0.19106(13) 0.45186(16) 0.0298(7) Uani 1 1 d . . . . .
H34 H 0.4633 0.1670 0.4158 0.036 Uiso 1 1 calc R . . . .
C35 C 0.5806(2) 0.19105(13) 0.47234(16) 0.0305(7) Uani 1 1 d . . . . .
H35 H 0.5973 0.1670 0.4459 0.037 Uiso 1 1 calc R . . . .
C36 C 0.5306(2) 0.26948(13) 0.43238(16) 0.0313(8) Uani 1 1 d . . . . .
C37 C 0.6919(2) 0.15984(13) 0.57695(17) 0.0325(8) Uani 1 1 d . . . . .
H37A H 0.6924 0.1361 0.6111 0.039 Uiso 1 1 calc R . . . .
H37B H 0.7092 0.1422 0.5457 0.039 Uiso 1 1 calc R . . . .
C38 C 0.6747(2) 0.25730(15) 0.46368(17) 0.0361(8) Uani 1 1 d . . . . .
H38A H 0.6688 0.2872 0.4366 0.043 Uiso 1 1 calc R . . . .
H38B H 0.6973 0.2312 0.4451 0.043 Uiso 1 1 calc R . . . .
C39 C 0.7764(2) 0.20818(13) 0.67404(17) 0.0323(8) Uani 1 1 d . . . . .
C40 C 0.7824(2) 0.23017(13) 0.57265(17) 0.0323(8) Uani 1 1 d . . . . .
H40 H 0.8080 0.2104 0.5482 0.039 Uiso 1 1 calc R . . . .
C41 C 0.8440(2) 0.26110(14) 0.62916(17) 0.0343(8) Uani 1 1 d . . . . .
H41 H 0.8991 0.2538 0.6340 0.041 Uiso 1 1 calc R . . . .
C42 C 0.7567(2) 0.31476(14) 0.55008(17) 0.0327(8) Uani 1 1 d . . . . .
C43 C 0.8837(2) 0.25697(14) 0.75417(18) 0.0404(9) Uani 1 1 d . . . . .
H43A H 0.9384 0.2538 0.7570 0.048 Uiso 1 1 calc R . . . .
H43B H 0.8761 0.2324 0.7842 0.048 Uiso 1 1 calc R . . . .
C44 C 0.8724(2) 0.35426(15) 0.63774(18) 0.0388(9) Uani 1 1 d . . . . .
H44A H 0.9277 0.3450 0.6473 0.047 Uiso 1 1 calc R . . . .
H44B H 0.8582 0.3814 0.6053 0.047 Uiso 1 1 calc R . . . .
C45 C 0.8503(2) 0.31365(14) 0.82785(17) 0.0344(8) Uani 1 1 d . . . . .
C46 C 0.9105(2) 0.34982(13) 0.76192(16) 0.0314(8) Uani 1 1 d . . . . .
H46 H 0.9665 0.3433 0.7687 0.038 Uiso 1 1 calc R . . . .
C47 C 0.9036(2) 0.38869(13) 0.81175(16) 0.0313(8) Uani 1 1 d . . . . .
H47 H 0.9565 0.4010 0.8417 0.038 Uiso 1 1 calc R . . . .
C48 C 0.8393(2) 0.41786(14) 0.70334(17) 0.0326(8) Uani 1 1 d . . . . .
C49 C 0.5966(10) 0.2062(6) 0.7546(9) 0.114(5) Uani 0.724(6) 1 d . . P A 1
H49A H 0.5438 0.1927 0.7442 0.172 Uiso 0.724(6) 1 calc GR . P A 1
H49B H 0.6187 0.2170 0.8005 0.172 Uiso 0.724(6) 1 calc GR . P A 1
H49C H 0.6304 0.1807 0.7479 0.172 Uiso 0.724(6) 1 calc GR . P A 1
C49A C 0.625(3) 0.221(2) 0.766(3) 0.114(5) Uani 0.276(6) 1 d . . P A 2
H49D H 0.5880 0.2179 0.7874 0.172 Uiso 0.276(6) 1 calc GR . P A 2
H49E H 0.6736 0.2370 0.7963 0.172 Uiso 0.276(6) 1 calc GR . P A 2
H49F H 0.6380 0.1888 0.7537 0.172 Uiso 0.276(6) 1 calc GR . P A 2
C50 C 0.5231(4) 0.2536(2) 0.6596(3) 0.0745(15) Uani 1 1 d . . . . .
H50 H 0.4825 0.2310 0.6562 0.089 Uiso 1 1 calc R . . . .
C51 C 0.6479(4) 0.2839(4) 0.7136(4) 0.114(3) Uani 1 1 d . . . . .
H51 H 0.6974 0.2822 0.7494 0.137 Uiso 1 1 calc R . . . .
C52 C 0.5105(4) 0.2904(3) 0.6119(3) 0.0859(18) Uani 1 1 d . . . . .
H52 H 0.4609 0.2908 0.5761 0.103 Uiso 1 1 calc R . . . .
C53 C 0.5624(5) 0.3248(3) 0.6128(4) 0.0893(19) Uani 1 1 d . . . . .
C54 C 0.6333(6) 0.3217(4) 0.6652(5) 0.120(3) Uani 1 1 d . . . . .
H54 H 0.6734 0.3450 0.6694 0.144 Uiso 1 1 calc R . . . .
C56 C 0.5335(6) 0.3607(4) 0.5553(4) 0.076(2) Uani 0.724(6) 1 d . . P A 1
H56 H 0.4828 0.3557 0.5219 0.091 Uiso 0.724(6) 1 calc R . P A 1
C56A C 0.5926(10) 0.3664(7) 0.5930(8) 0.050(4) Uani 0.276(6) 1 d . . P A 2
H56A H 0.6432 0.3807 0.6140 0.060 Uiso 0.276(6) 1 calc R . P A 2
C57 C 0.5744(6) 0.3974(4) 0.5500(5) 0.075(2) Uani 0.724(6) 1 d . . P A 1
H57 H 0.6245 0.4027 0.5840 0.090 Uiso 0.724(6) 1 calc R . P A 1
C57A C 0.5288(19) 0.3826(12) 0.5330(13) 0.075(2) Uani 0.276(6) 1 d . . P A 2
H57A H 0.4791 0.3666 0.5164 0.090 Uiso 0.276(6) 1 calc R . P A 2
C58 C 0.5483(4) 0.4313(2) 0.4950(3) 0.0792(15) Uani 1 1 d . U . . .
C59 C 0.4831(4) 0.4300(2) 0.4382(3) 0.0816(16) Uani 1 1 d . . . . .
H59 H 0.4454 0.4051 0.4341 0.098 Uiso 1 1 calc R . . . .
C60 C 0.4670(6) 0.4623(3) 0.3856(4) 0.114(3) Uani 1 1 d . . . . .
H60 H 0.4208 0.4566 0.3476 0.137 Uiso 1 1 calc R . . . .
C61 C 0.5085(5) 0.4978(4) 0.3848(4) 0.105(2) Uani 1 1 d . . . . .
C62 C 0.5758(5) 0.5050(2) 0.4362(4) 0.0931(18) Uani 1 1 d . U . . .
H62 H 0.6085 0.5315 0.4347 0.112 Uiso 1 1 calc R . . . .
C63 C 0.6030(5) 0.4730(3) 0.4969(4) 0.1038(19) Uani 1 1 d . U . . .
H63 H 0.6508 0.4788 0.5334 0.125 Uiso 1 1 calc R . . . .
C64 C 0.4830(6) 0.5278(4) 0.3225(5) 0.123(3) Uani 1 1 d . U . . .
H64 H 0.4373 0.5174 0.2867 0.148 Uiso 0.724(6) 1 calc R . P A 1
C65 C 0.5200(6) 0.5683(3) 0.3138(4) 0.104(2) Uani 1 1 d D U . . .
C66 C 0.4815(8) 0.5892(4) 0.2432(5) 0.113(3) Uani 0.724(6) 1 d D . P A 1
C66A C 0.452(2) 0.5636(13) 0.2921(16) 0.113(3) Uani 0.276(6) 1 d D . P A 2
C67 C 0.5816(7) 0.5976(5) 0.3539(7) 0.102(3) Uani 0.724(6) 1 d . . P A 1
C67A C 0.5691(17) 0.6046(11) 0.3023(16) 0.097(8) Uani 0.276(6) 1 d . . P A 2
Cl0A Cl 0.0122(3) 0.2786(3) 0.5903(3) 0.073(3) Uani 0.227(5) 1 d . . P B 2
Cl1 Cl 0.82485(7) 0.44850(5) 1.13208(6) 0.0598(3) Uani 1 1 d . . . . .
Cl2 Cl 0.94997(6) 0.51850(6) 1.06181(5) 0.0706(4) Uani 1 1 d . . . . .
Cl3 Cl 0.77866(7) 0.57865(5) 1.07684(7) 0.0623(3) Uani 1 1 d . . . . .
Cl4 Cl 0.95547(7) 0.55023(6) 1.23020(6) 0.0723(4) Uani 1 1 d . . . . .
Cl5 Cl 1.02921(10) 0.28911(9) 0.92527(11) 0.1189(7) Uani 1 1 d . . . . .
Cl6 Cl 0.05506(15) 0.27185(14) 0.6575(2) 0.1629(19) Uani 0.773(5) 1 d . . P B 1
N1 N 0.81346(18) 0.41795(11) 0.90785(15) 0.0343(7) Uani 1 1 d . . . . .
N2 N 0.80428(18) 0.48365(11) 0.82841(14) 0.0332(7) Uani 1 1 d . . . . .
N3 N 0.72652(17) 0.45871(11) 0.93716(14) 0.0317(6) Uani 1 1 d . . . . .
N4 N 0.72236(18) 0.52615(11) 0.86200(15) 0.0342(7) Uani 1 1 d . . . . .
N5 N 0.59866(17) 0.48350(10) 0.93610(14) 0.0286(6) Uani 1 1 d . . . . .
N6 N 0.59425(17) 0.55150(11) 0.86036(14) 0.0327(7) Uani 1 1 d . . . . .
N7 N 0.46883(17) 0.48672(11) 0.90942(14) 0.0301(6) Uani 1 1 d . . . . .
N8 N 0.46319(17) 0.54329(11) 0.81940(13) 0.0298(6) Uani 1 1 d . . . . .
N9 N 0.33910(17) 0.45732(11) 0.83629(14) 0.0321(7) Uani 1 1 d . . . . .
N10 N 0.33095(17) 0.51636(11) 0.75052(14) 0.0311(6) Uani 1 1 d . . . . .
N11 N 0.25319(18) 0.40995(11) 0.75852(14) 0.0335(7) Uani 1 1 d . . . . .
N12 N 0.23309(18) 0.47477(11) 0.67514(14) 0.0332(7) Uani 1 1 d . . . . .
N13 N 0.20466(19) 0.34869(11) 0.67177(15) 0.0366(7) Uani 1 1 d . . . . .
N14 N 0.18450(19) 0.41251(12) 0.58878(15) 0.0375(7) Uani 1 1 d . . . . .
N15 N 0.21110(19) 0.29176(12) 0.60081(16) 0.0379(7) Uani 1 1 d . . . . .
N16 N 0.19192(19) 0.35585(12) 0.51842(15) 0.0375(7) Uani 1 1 d . . . . .
N17 N 0.26348(19) 0.23541(12) 0.54234(16) 0.0385(7) Uani 1 1 d . . . . .
N18 N 0.24984(18) 0.30059(11) 0.46185(15) 0.0354(7) Uani 1 1 d . . . . .
N19 N 0.35139(18) 0.19709(11) 0.51180(14) 0.0336(7) Uani 1 1 d . . . . .
N20 N 0.33876(19) 0.26268(12) 0.43240(16) 0.0393(7) Uani 1 1 d . . . . .
N21 N 0.48048(17) 0.17757(11) 0.51240(14) 0.0305(6) Uani 1 1 d . . . . .
N22 N 0.46732(18) 0.24207(11) 0.43060(15) 0.0355(7) Uani 1 1 d . . . . .
N23 N 0.61080(17) 0.17750(11) 0.54170(13) 0.0298(6) Uani 1 1 d . . . . .
N24 N 0.59722(18) 0.24177(11) 0.45949(15) 0.0354(7) Uani 1 1 d . . . . .
N25 N 0.74712(18) 0.19897(11) 0.60763(14) 0.0326(7) Uani 1 1 d . . . . .
N26 N 0.72976(18) 0.26776(11) 0.53105(14) 0.0347(7) Uani 1 1 d . . . . .
N27 N 0.82962(19) 0.24599(12) 0.68712(14) 0.0369(7) Uani 1 1 d . . . . .
N28 N 0.82170(19) 0.31196(11) 0.60864(14) 0.0367(7) Uani 1 1 d . . . . .
N29 N 0.87268(19) 0.30642(11) 0.77600(14) 0.0365(7) Uani 1 1 d . . . . .
N30 N 0.86647(19) 0.37187(12) 0.69792(14) 0.0364(7) Uani 1 1 d . . . . .
N31 N 0.86417(18) 0.36224(11) 0.84754(14) 0.0347(7) Uani 1 1 d . . . . .
N32 N 0.85596(18) 0.42779(11) 0.76887(13) 0.0326(7) Uani 1 1 d . . . . .
N33 N 0.5914(3) 0.2509(2) 0.7087(2) 0.0792(13) Uani 1 1 d . . . . .
N34 N 0.4528(9) 0.6083(5) 0.1910(7) 0.184(5) Uani 0.724(6) 1 d . . P A 1
N34A N 0.400(2) 0.5488(14) 0.2524(18) 0.184(5) Uani 0.276(6) 1 d D . P A 2
N35 N 0.6300(7) 0.6220(5) 0.3851(7) 0.163(5) Uani 0.724(6) 1 d . . P A 1
N35A N 0.6066(18) 0.6315(13) 0.3063(17) 0.163(5) Uani 0.276(6) 1 d . . P A 2
O1 O 0.72785(17) 0.35285(10) 0.51977(13) 0.0440(7) Uani 1 1 d . . . . .
O2 O 0.52686(17) 0.31218(10) 0.41148(13) 0.0437(6) Uani 1 1 d . . . . .
O3 O 0.32367(18) 0.34716(10) 0.41742(15) 0.0493(7) Uani 1 1 d . . . . .
O4 O 0.22370(18) 0.43758(11) 0.50533(14) 0.0488(7) Uani 1 1 d . . . . .
O5 O 0.30795(16) 0.52775(10) 0.63997(12) 0.0393(6) Uani 1 1 d . . . . .
O6 O 0.52252(17) 0.57241(11) 0.75088(13) 0.0449(7) Uani 1 1 d . . . . .
O7 O 0.71737(17) 0.54046(11) 0.75731(13) 0.0481(7) Uani 1 1 d . . . . .
O8 O 0.80445(18) 0.44576(11) 0.65687(13) 0.0498(7) Uani 1 1 d . . . . .
O9 O 0.35552(17) 0.18309(10) 0.61712(13) 0.0441(7) Uani 1 1 d . . . . .
O10 O 0.27227(19) 0.27602(11) 0.71341(14) 0.0513(7) Uani 1 1 d . . . . .
O11 O 0.55993(16) 0.14815(9) 0.61614(12) 0.0371(6) Uani 1 1 d . . . . .
O12 O 0.34381(16) 0.37232(10) 0.85183(13) 0.0408(6) Uani 1 1 d . . . . .
O13 O 0.75762(17) 0.18624(10) 0.71457(12) 0.0434(6) Uani 1 1 d . . . . .
O14 O 0.53675(15) 0.41775(9) 0.96420(12) 0.0374(6) Uani 1 1 d . . . . .
O15 O 0.81989(17) 0.28243(11) 0.85148(14) 0.0477(7) Uani 1 1 d . . . . .
O16 O 0.73537(16) 0.37349(10) 0.95026(14) 0.0427(6) Uani 1 1 d . . . . .
Zn1 Zn 0.87952(3) 0.52319(2) 1.12686(2) 0.05118(16) Uani 1 1 d . . . . .

loop_
_atom_site_aniso_label
_atom_site_aniso_U_11
_atom_site_aniso_U_22
_atom_site_aniso_U_33
_atom_site_aniso_U_23
_atom_site_aniso_U_13
_atom_site_aniso_U_12
C1 0.045(2) 0.037(2) 0.040(2) 0.0110(16) 0.0203(17) 0.0127(17)
C2 0.0393(19) 0.031(2) 0.0356(18) 0.0033(15) 0.0179(16) -0.0005(15)
C3 0.0370(19) 0.030(2) 0.0301(17) 0.0037(14) 0.0133(15) 0.0037(15)
C4 0.0269(17) 0.0314(19) 0.0305(17) 0.0028(14) 0.0101(14) 0.0004(14)
C5 0.0325(18) 0.0290(19) 0.0321(17) 0.0024(14) 0.0138(14) -0.0003(15)
C6 0.0353(19) 0.0268(19) 0.0375(19) 0.0045(15) 0.0140(15) -0.0008(15)
C7 0.0353(18) 0.0310(19) 0.0274(16) 0.0057(14) 0.0137(14) 0.0054(15)
C8 0.0369(19) 0.0250(19) 0.055(2) 0.0106(16) 0.0234(17) 0.0037(15)
C9 0.0377(18) 0.0234(18) 0.0255(16) -0.0001(14) 0.0143(14) 0.0001(14)
C10 0.0332(17) 0.0179(16) 0.0284(16) 0.0026(13) 0.0120(14) -0.0007(13)
C11 0.0332(17) 0.0206(17) 0.0247(16) 0.0017(13) 0.0115(14) 0.0015(13)
C12 0.0399(19) 0.0241(18) 0.0349(18) 0.0056(14) 0.0182(16) -0.0008(15)
C13 0.0388(19) 0.035(2) 0.0268(16) 0.0025(14) 0.0168(15) -0.0063(15)
C14 0.0325(18) 0.0247(18) 0.0325(17) 0.0056(14) 0.0067(14) 0.0000(14)
C15 0.0334(18) 0.0285(19) 0.0316(17) 0.0019(15) 0.0182(15) 0.0019(15)
C16 0.0308(17) 0.0289(19) 0.0300(17) 0.0024(14) 0.0135(14) 0.0010(14)
C17 0.0309(17) 0.0309(19) 0.0338(17) 0.0016(14) 0.0141(15) 0.0008(15)
C18 0.0377(19) 0.0241(18) 0.0296(17) 0.0041(14) 0.0136(15) 0.0047(15)
C19 0.045(2) 0.030(2) 0.0383(19) -0.0010(15) 0.0202(16) -0.0081(16)
C20 0.043(2) 0.031(2) 0.0334(18) -0.0016(15) 0.0044(16) 0.0003(16)
C21 0.040(2) 0.032(2) 0.045(2) -0.0013(17) 0.0196(17) -0.0056(17)
C22 0.0331(18) 0.033(2) 0.0410(19) -0.0047(16) 0.0133(16) -0.0044(15)
C23 0.0353(19) 0.032(2) 0.0407(19) -0.0018(16) 0.0166(16) -0.0033(15)
C24 0.0353(19) 0.032(2) 0.0356(19) 0.0007(16) 0.0085(16) -0.0012(15)
C25 0.057(2) 0.032(2) 0.052(2) -0.0017(17) 0.035(2) -0.0037(18)
C26 0.045(2) 0.039(2) 0.0353(19) 0.0040(16) 0.0123(16) 0.0056(17)
C27 0.044(2) 0.0234(18) 0.041(2) -0.0042(15) 0.0212(17) -0.0114(16)
C28 0.0339(18) 0.032(2) 0.0368(18) -0.0007(15) 0.0154(15) -0.0059(15)
C29 0.0372(19) 0.0306(19) 0.0331(18) -0.0013(15) 0.0152(15) -0.0041(15)
C30 0.040(2) 0.037(2) 0.0361(19) 0.0063(16) 0.0150(16) 0.0023(16)
C31 0.043(2) 0.0216(18) 0.0431(19) 0.0035(15) 0.0213(16) -0.0032(15)
C32 0.042(2) 0.042(2) 0.041(2) 0.0174(17) 0.0217(17) 0.0065(17)
C33 0.042(2) 0.0171(17) 0.0326(18) -0.0024(14) 0.0165(15) -0.0005(14)
C34 0.0376(19) 0.0238(18) 0.0305(17) 0.0008(14) 0.0160(15) -0.0009(14)
C35 0.0377(19) 0.0243(18) 0.0299(17) -0.0005(14) 0.0137(15) -0.0020(14)
C36 0.041(2) 0.0249(19) 0.0294(17) 0.0028(14) 0.0157(15) -0.0016(15)
C37 0.0399(19) 0.0226(18) 0.0360(18) 0.0024(14) 0.0156(15) 0.0026(15)
C38 0.041(2) 0.039(2) 0.0268(17) 0.0059(15) 0.0122(15) -0.0067(16)
C39 0.0362(19) 0.0282(19) 0.0320(18) 0.0053(15) 0.0128(15) 0.0076(15)
C40 0.0385(19) 0.0292(19) 0.0310(17) -0.0016(14) 0.0154(15) 0.0006(15)
C41 0.0350(19) 0.032(2) 0.0369(18) -0.0021(15) 0.0153(15) -0.0007(15)
C42 0.0382(19) 0.032(2) 0.0318(17) 0.0016(15) 0.0182(15) -0.0016(16)
C43 0.046(2) 0.031(2) 0.0344(19) 0.0033(16) 0.0048(16) 0.0021(17)
C44 0.050(2) 0.036(2) 0.0319(18) -0.0028(15) 0.0185(16) -0.0115(17)
C45 0.0302(18) 0.034(2) 0.0340(18) 0.0065(15) 0.0073(15) 0.0033(15)
C46 0.0306(17) 0.0297(19) 0.0310(17) -0.0009(14) 0.0086(14) 0.0006(14)
C47 0.0296(17) 0.0316(19) 0.0307(17) 0.0020(14) 0.0095(14) 0.0018(15)
C48 0.0328(18) 0.031(2) 0.0306(18) 0.0018(15) 0.0087(15) -0.0029(15)
C49 0.145(12) 0.113(11) 0.086(8) 0.031(7) 0.045(9) 0.049(8)
C49A 0.145(12) 0.113(11) 0.086(8) 0.031(7) 0.045(9) 0.049(8)
C50 0.080(4) 0.059(3) 0.075(3) -0.008(3) 0.020(3) -0.004(3)
C51 0.069(4) 0.140(6) 0.118(5) -0.040(5) 0.019(4) 0.008(4)
C52 0.101(4) 0.079(4) 0.065(3) -0.008(3) 0.018(3) -0.001(4)
C53 0.107(5) 0.081(4) 0.098(4) -0.017(3) 0.060(4) -0.003(4)
C54 0.112(5) 0.115(6) 0.155(6) -0.017(5) 0.077(5) -0.011(5)
C56 0.080(5) 0.086(6) 0.057(4) -0.015(4) 0.019(4) 0.003(5)
C56A 0.047(7) 0.058(8) 0.051(7) 0.009(6) 0.027(6) -0.004(6)
C57 0.083(5) 0.083(5) 0.070(4) -0.008(4) 0.041(4) 0.013(4)
C57A 0.083(5) 0.083(5) 0.070(4) -0.008(4) 0.041(4) 0.013(4)
C58 0.087(4) 0.087(4) 0.071(3) -0.016(3) 0.038(3) 0.021(3)
C59 0.098(4) 0.076(4) 0.072(3) -0.002(3) 0.035(3) -0.003(3)
C60 0.141(6) 0.108(6) 0.107(5) -0.002(4) 0.062(5) 0.006(5)
C61 0.116(5) 0.109(5) 0.095(5) -0.033(4) 0.048(4) -0.002(4)
C62 0.111(5) 0.073(4) 0.136(5) -0.026(3) 0.093(4) -0.022(3)
C63 0.095(4) 0.111(5) 0.111(4) -0.031(3) 0.046(4) 0.001(3)
C64 0.140(6) 0.122(6) 0.109(5) -0.022(5) 0.051(5) -0.010(5)
C65 0.129(6) 0.081(4) 0.133(5) 0.002(4) 0.084(5) 0.016(4)
C66 0.145(6) 0.101(6) 0.086(5) 0.007(4) 0.037(5) 0.003(5)
C66A 0.145(6) 0.101(6) 0.086(5) 0.007(4) 0.037(5) 0.003(5)
C67 0.082(6) 0.103(7) 0.116(7) 0.010(6) 0.031(5) 0.007(5)
C67A 0.086(10) 0.094(11) 0.114(11) 0.002(9) 0.040(9) -0.016(8)
Cl0A 0.047(3) 0.113(5) 0.060(4) -0.002(3) 0.022(3) -0.018(3)
Cl1 0.0542(6) 0.0548(7) 0.0685(7) -0.0057(6) 0.0217(6) 0.0004(5)
Cl2 0.0369(6) 0.1347(13) 0.0432(6) -0.0169(7) 0.0190(5) -0.0050(6)
Cl3 0.0528(6) 0.0539(7) 0.0878(8) -0.0110(6) 0.0356(6) -0.0040(5)
Cl4 0.0571(7) 0.1143(12) 0.0549(7) -0.0304(7) 0.0319(6) -0.0372(7)
Cl5 0.0587(9) 0.1234(16) 0.1419(16) 0.0206(13) 0.0029(10) 0.0112(9)
Cl6 0.0644(15) 0.169(3) 0.239(5) 0.064(3) 0.040(2) -0.0274(16)
N1 0.0390(16) 0.0288(16) 0.0428(16) 0.0105(13) 0.0242(14) 0.0087(13)
N2 0.0379(16) 0.0311(17) 0.0333(15) 0.0060(12) 0.0169(13) 0.0043(13)
N3 0.0365(16) 0.0267(16) 0.0354(15) 0.0081(12) 0.0176(13) 0.0056(13)
N4 0.0356(16) 0.0286(16) 0.0415(16) 0.0108(13) 0.0182(13) 0.0061(13)
N5 0.0312(15) 0.0220(15) 0.0338(15) 0.0052(12) 0.0141(12) 0.0047(12)
N6 0.0331(15) 0.0281(16) 0.0399(16) 0.0094(13) 0.0174(13) 0.0023(12)
N7 0.0343(15) 0.0260(15) 0.0325(14) 0.0052(12) 0.0155(12) -0.0023(12)
N8 0.0332(15) 0.0289(16) 0.0273(14) 0.0048(12) 0.0119(12) -0.0025(12)
N9 0.0354(16) 0.0305(16) 0.0272(14) 0.0055(12) 0.0087(12) -0.0031(13)
N10 0.0349(15) 0.0287(16) 0.0283(14) 0.0049(12) 0.0108(12) -0.0042(12)
N11 0.0388(16) 0.0255(16) 0.0333(15) 0.0027(12) 0.0108(13) -0.0029(13)
N12 0.0384(16) 0.0279(16) 0.0289(14) 0.0015(12) 0.0084(13) -0.0060(13)
N13 0.0456(18) 0.0286(17) 0.0384(16) -0.0014(13) 0.0191(14) -0.0015(14)
N14 0.0462(18) 0.0305(17) 0.0354(16) 0.0000(13) 0.0154(14) -0.0028(14)
N15 0.0470(18) 0.0280(17) 0.0450(17) -0.0015(13) 0.0245(15) -0.0030(14)
N16 0.0445(18) 0.0329(17) 0.0380(16) 0.0005(13) 0.0194(14) -0.0002(14)
N17 0.0478(18) 0.0323(17) 0.0444(17) 0.0031(14) 0.0277(15) 0.0021(14)
N18 0.0401(17) 0.0284(16) 0.0399(16) 0.0033(13) 0.0180(14) 0.0022(13)
N19 0.0383(16) 0.0300(16) 0.0385(16) 0.0031(13) 0.0213(13) 0.0005(13)
N20 0.0445(18) 0.0350(18) 0.0475(18) 0.0116(14) 0.0279(15) 0.0069(14)
N21 0.0372(16) 0.0230(15) 0.0343(15) 0.0029(12) 0.0171(13) -0.0010(12)
N22 0.0385(17) 0.0304(17) 0.0400(16) 0.0118(13) 0.0177(14) 0.0029(13)
N23 0.0354(15) 0.0247(15) 0.0288(14) 0.0027(12) 0.0120(12) -0.0013(12)
N24 0.0376(16) 0.0277(16) 0.0403(16) 0.0063(13) 0.0142(14) -0.0060(13)
N25 0.0382(16) 0.0292(16) 0.0297(15) 0.0018(12) 0.0123(13) -0.0018(13)
N26 0.0398(17) 0.0289(16) 0.0322(15) 0.0036(12) 0.0105(13) -0.0037(13)
N27 0.0433(17) 0.0325(17) 0.0306(15) 0.0013(13) 0.0097(13) -0.0032(14)
N28 0.0448(18) 0.0293(17) 0.0319(15) -0.0017(13) 0.0103(13) -0.0069(14)
N29 0.0460(18) 0.0273(16) 0.0326(15) 0.0012(12) 0.0112(13) -0.0003(13)
N30 0.0466(18) 0.0320(17) 0.0290(15) -0.0006(13) 0.0131(13) -0.0028(14)
N31 0.0396(17) 0.0307(17) 0.0354(15) 0.0055(13) 0.0164(13) 0.0064(13)
N32 0.0391(16) 0.0303(16) 0.0279(14) 0.0032(12) 0.0126(13) 0.0037(13)
N33 0.076(3) 0.082(3) 0.073(3) -0.006(2) 0.022(3) 0.019(3)
N34 0.219(11) 0.167(9) 0.154(8) 0.030(7) 0.058(8) -0.008(8)
N34A 0.219(11) 0.167(9) 0.154(8) 0.030(7) 0.058(8) -0.008(8)
N35 0.117(7) 0.144(8) 0.182(9) 0.051(7) 0.009(6) -0.033(6)
N35A 0.117(7) 0.144(8) 0.182(9) 0.051(7) 0.009(6) -0.033(6)
O1 0.0555(17) 0.0323(15) 0.0424(14) 0.0066(12) 0.0168(13) -0.0029(13)
O2 0.0595(17) 0.0268(15) 0.0456(15) 0.0093(12) 0.0214(13) -0.0015(12)
O3 0.0574(17) 0.0343(16) 0.0616(18) 0.0153(13) 0.0290(15) 0.0000(13)
O4 0.0629(18) 0.0387(16) 0.0458(15) 0.0067(13) 0.0220(14) -0.0030(14)
O5 0.0521(16) 0.0352(15) 0.0319(13) 0.0060(11) 0.0177(12) -0.0042(12)
O6 0.0519(16) 0.0487(17) 0.0378(14) 0.0140(12) 0.0213(12) -0.0019(13)
O7 0.0546(17) 0.0489(18) 0.0407(15) 0.0188(13) 0.0186(13) 0.0138(14)
O8 0.0653(19) 0.0441(17) 0.0337(14) 0.0109(13) 0.0122(13) 0.0062(14)
O9 0.0607(17) 0.0369(16) 0.0398(15) 0.0082(12) 0.0249(13) 0.0008(13)
O10 0.0655(19) 0.0357(16) 0.0511(17) 0.0068(13) 0.0208(15) 0.0077(14)
O11 0.0532(16) 0.0286(14) 0.0317(13) 0.0050(11) 0.0188(12) -0.0005(12)
O12 0.0487(15) 0.0319(15) 0.0417(14) 0.0113(12) 0.0175(12) 0.0063(12)
O13 0.0550(17) 0.0399(16) 0.0348(13) 0.0067(12) 0.0169(12) -0.0011(13)
O14 0.0471(15) 0.0243(14) 0.0424(14) 0.0109(11) 0.0190(12) 0.0021(11)
O15 0.0500(16) 0.0416(17) 0.0524(16) 0.0143(13) 0.0207(14) -0.0017(13)
O16 0.0545(16) 0.0290(15) 0.0565(16) 0.0098(12) 0.0346(14) 0.0035(12)
Zn1 0.0375(3) 0.0709(4) 0.0496(3) -0.0133(2) 0.0218(2) -0.0113(2)

loop_
_atom_type_symbol
_atom_type_description
_atom_type_scat_dispersion_real
_atom_type_scat_dispersion_imag
_atom_type_scat_source
C C 0.0033 0.0016 'International Tables Vol C Tables 4.2.6.8 and 6.1.1.4'
H H 0.0000 0.0000 'International Tables Vol C Tables 4.2.6.8 and 6.1.1.4'
Cl Cl 0.1484 0.1585 'International Tables Vol C Tables 4.2.6.8 and 6.1.1.4'
N N 0.0061 0.0033 'International Tables Vol C Tables 4.2.6.8 and 6.1.1.4'
O O 0.0106 0.0060 'International Tables Vol C Tables 4.2.6.8 and 6.1.1.4'
Zn Zn 0.2839 1.4301 'International Tables Vol C Tables 4.2.6.8 and 6.1.1.4'

loop_
_geom_angle_atom_site_label_1
_geom_angle_atom_site_label_2
_geom_angle_atom_site_label_3
_geom_angle
_geom_angle_site_symmetry_1
_geom_angle_site_symmetry_3
_geom_angle_publ_flag
H1A C1 H1B 107.7 . . ?
N1 C1 H1A 108.9 . . ?
N1 C1 H1B 108.9 . . ?
N31 C1 H1A 108.9 . . ?
N31 C1 H1B 108.9 . . ?
N31 C1 N1 113.5(3) . . ?
H2A C2 H2B 107.7 . . ?
N2 C2 H2A 108.9 . . ?
N2 C2 H2B 108.9 . . ?
N2 C2 N32 113.3(3) . . ?
N32 C2 H2A 108.9 . . ?
N32 C2 H2B 108.9 . . ?
N3 C3 N1 107.9(3) . . ?
O16 C3 N1 126.0(3) . . ?
O16 C3 N3 126.1(3) . . ?
C5 C4 H4 111.7 . . ?
N1 C4 H4 111.7 . . ?
N1 C4 C5 103.3(3) . . ?
N1 C4 N2 114.6(3) . . ?
N2 C4 H4 111.7 . . ?
N2 C4 C5 103.2(3) . . ?
C4 C5 H5 111.6 . . ?
N3 C5 C4 103.5(3) . . ?
N3 C5 H5 111.6 . . ?
N4 C5 C4 103.8(3) . . ?
N4 C5 H5 111.6 . . ?
N4 C5 N3 114.3(3) . . ?
N4 C6 N2 108.3(3) . . ?
O7 C6 N2 126.3(3) . . ?
O7 C6 N4 125.4(3) . . ?
H7A C7 H7B 107.7 . . ?
N3 C7 H7A 108.8 . . ?
N3 C7 H7B 108.8 . . ?
N3 C7 N5 113.7(3) . . ?
N5 C7 H7A 108.8 . . ?
N5 C7 H7B 108.8 . . ?
H8A C8 H8B 107.7 . . ?
N4 C8 H8A 108.9 . . ?
N4 C8 H8B 108.9 . . ?
N4 C8 N6 113.5(3) . . ?
N6 C8 H8A 108.9 . . ?
N6 C8 H8B 108.9 . . ?
N7 C9 N5 107.5(3) . . ?
O14 C9 N5 126.0(3) . . ?
O14 C9 N7 126.4(3) . . ?
C11 C10 H10 111.2 . . ?
N5 C10 H10 111.2 . . ?
N5 C10 C11 103.1(3) . . ?
N6 C10 H10 111.2 . . ?
N6 C10 C11 103.3(3) . . ?
N6 C10 N5 116.2(3) . . ?
C10 C11 H11 111.5 . . ?
N7 C11 C10 102.8(3) . . ?
N7 C11 H11 111.5 . . ?
N7 C11 N8 116.0(3) . . ?
N8 C11 C10 102.8(3) . . ?
N8 C11 H11 111.5 . . ?
N8 C12 N6 108.8(3) . . ?
O6 C12 N6 126.0(3) . . ?
O6 C12 N8 125.1(3) . . ?
H13A C13 H13B 107.7 . . ?
N7 C13 H13A 108.8 . . ?
N7 C13 H13B 108.8 . . ?
N7 C13 N9 113.8(3) . . ?
N9 C13 H13A 108.8 . . ?
N9 C13 H13B 108.8 . . ?
H14A C14 H14B 107.8 . . ?
N8 C14 H14A 108.9 . . ?
N8 C14 H14B 108.9 . . ?
N10 C14 H14A 108.9 . . ?
N10 C14 H14B 108.9 . . ?
N10 C14 N8 113.2(3) . . ?
N9 C15 N11 107.9(3) . . ?
O12 C15 N9 126.3(3) . . ?
O12 C15 N11 125.8(3) . . ?
C17 C16 H16 111.9 . . ?
N9 C16 H16 111.9 . . ?
N9 C16 C17 103.8(3) . . ?
N9 C16 N10 113.2(3) . . ?
N10 C16 H16 111.9 . . ?
N10 C16 C17 103.7(3) . . ?
C16 C17 H17 111.9 . . ?
N11 C17 C16 103.1(3) . . ?
N11 C17 H17 111.9 . . ?
N12 C17 C16 102.8(3) . . ?
N12 C17 H17 111.9 . . ?
N12 C17 N11 114.6(3) . . ?
N12 C18 N10 108.1(3) . . ?
O5 C18 N10 126.1(3) . . ?
O5 C18 N12 125.7(3) . . ?
H19A C19 H19B 107.8 . . ?
N11 C19 H19A 109.0 . . ?
N11 C19 H19B 109.0 . . ?
N11 C19 N13 113.0(3) . . ?
N13 C19 H19A 109.0 . . ?
N13 C19 H19B 109.0 . . ?
H20A C20 H20B 107.7 . . ?
N12 C20 H20A 108.9 . . ?
N12 C20 H20B 108.9 . . ?
N12 C20 N14 113.3(3) . . ?
N14 C20 H20A 108.9 . . ?
N14 C20 H20B 108.9 . . ?
N13 C21 N15 108.3(3) . . ?
O10 C21 N13 125.7(4) . . ?
O10 C21 N15 126.1(4) . . ?
C23 C22 H22 111.7 . . ?
N13 C22 H22 111.7 . . ?
N13 C22 C23 103.2(3) . . ?
N14 C22 H22 111.7 . . ?
N14 C22 C23 103.3(3) . . ?
N14 C22 N13 114.7(3) . . ?
C22 C23 H23 111.9 . . ?
N15 C23 C22 103.4(3) . . ?
N15 C23 H23 111.9 . . ?
N15 C23 N16 114.2(3) . . ?
N16 C23 C22 103.0(3) . . ?
N16 C23 H23 111.9 . . ?
N14 C24 N16 108.1(3) . . ?
O4 C24 N14 125.8(4) . . ?
O4 C24 N16 126.1(3) . . ?
H25A C25 H25B 107.9 . . ?
N15 C25 H25A 109.1 . . ?
N15 C25 H25B 109.1 . . ?
N17 C25 H25A 109.1 . . ?
N17 C25 H25B 109.1 . . ?
N17 C25 N15 112.3(3) . . ?
H26A C26 H26B 107.6 . . ?
N16 C26 H26A 108.8 . . ?
N16 C26 H26B 108.8 . . ?
N18 C26 H26A 108.8 . . ?
N18 C26 H26B 108.8 . . ?
N18 C26 N16 114.0(3) . . ?
N17 C27 N19 108.0(3) . . ?
O9 C27 N17 126.9(3) . . ?
O9 C27 N19 125.1(4) . . ?
C29 C28 H28 111.8 . . ?
N17 C28 H28 111.8 . . ?
N17 C28 C29 103.3(3) . . ?
N18 C28 H28 111.8 . . ?
N18 C28 C29 103.6(3) . . ?
N18 C28 N17 113.8(3) . . ?
C28 C29 H29 112.0 . . ?
N19 C29 C28 103.2(3) . . ?
N19 C29 H29 112.0 . . ?
N19 C29 N20 114.0(3) . . ?
N20 C29 C28 102.8(3) . . ?
N20 C29 H29 112.0 . . ?
N20 C30 N18 108.6(3) . . ?
O3 C30 N18 126.1(4) . . ?
O3 C30 N20 125.3(4) . . ?
H31A C31 H31B 107.7 . . ?
N19 C31 H31A 108.9 . . ?
N19 C31 H31B 108.9 . . ?
N19 C31 N21 113.4(3) . . ?
N21 C31 H31A 108.9 . . ?
N21 C31 H31B 108.9 . . ?
H32A C32 H32B 107.7 . . ?
N20 C32 H32A 108.9 . . ?
N20 C32 H32B 108.9 . . ?
N22 C32 H32A 108.9 . . ?
N22 C32 H32B 108.9 . . ?
N22 C32 N20 113.2(3) . . ?
N23 C33 N21 108.3(3) . . ?
O11 C33 N21 125.6(3) . . ?
O11 C33 N23 126.1(3) . . ?
C35 C34 H34 111.8 . . ?
N21 C34 H34 111.8 . . ?
N21 C34 C35 103.2(3) . . ?
N21 C34 N22 114.2(3) . . ?
N22 C34 H34 111.8 . . ?
N22 C34 C35 103.4(3) . . ?
C34 C35 H35 111.6 . . ?
N23 C35 C34 103.6(3) . . ?
N23 C35 H35 111.6 . . ?
N23 C35 N24 114.7(3) . . ?
N24 C35 C34 103.0(3) . . ?
N24 C35 H35 111.6 . . ?
N24 C36 N22 108.8(3) . . ?
O2 C36 N22 125.0(3) . . ?
O2 C36 N24 126.2(3) . . ?
H37A C37 H37B 107.8 . . ?
N23 C37 H37A 108.9 . . ?
N23 C37 H37B 108.9 . . ?
N25 C37 H37A 108.9 . . ?
N25 C37 H37B 108.9 . . ?
N25 C37 N23 113.2(3) . . ?
H38A C38 H38B 107.7 . . ?
N24 C38 H38A 108.9 . . ?
N24 C38 H38B 108.9 . . ?
N24 C38 N26 113.3(3) . . ?
N26 C38 H38A 108.9 . . ?
N26 C38 H38B 108.9 . . ?
N27 C39 N25 108.3(3) . . ?
O13 C39 N25 125.6(3) . . ?
O13 C39 N27 126.1(3) . . ?
C41 C40 H40 111.9 . . ?
N25 C40 H40 111.9 . . ?
N25 C40 C41 102.9(3) . . ?
N25 C40 N26 114.5(3) . . ?
N26 C40 H40 111.9 . . ?
N26 C40 C41 103.0(3) . . ?
C40 C41 H41 111.8 . . ?
N27 C41 C40 103.1(3) . . ?
N27 C41 H41 111.8 . . ?
N27 C41 N28 114.3(3) . . ?
N28 C41 C40 103.3(3) . . ?
N28 C41 H41 111.8 . . ?
N26 C42 N28 108.3(3) . . ?
O1 C42 N26 125.7(3) . . ?
O1 C42 N28 126.0(3) . . ?
H43A C43 H43B 107.8 . . ?
N27 C43 H43A 108.9 . . ?
N27 C43 H43B 108.9 . . ?
N27 C43 N29 113.2(3) . . ?
N29 C43 H43A 108.9 . . ?
N29 C43 H43B 108.9 . . ?
H44A C44 H44B 107.7 . . ?
N28 C44 H44A 108.9 . . ?
N28 C44 H44B 108.9 . . ?
N30 C44 H44A 108.9 . . ?
N30 C44 H44B 108.9 . . ?
N30 C44 N28 113.5(3) . . ?
N29 C45 N31 108.7(3) . . ?
O15 C45 N29 125.7(4) . . ?
O15 C45 N31 125.5(3) . . ?
C47 C46 H46 111.9 . . ?
N29 C46 H46 111.9 . . ?
N29 C46 C47 102.7(3) . . ?
N30 C46 H46 111.9 . . ?
N30 C46 C47 103.8(3) . . ?
N30 C46 N29 113.9(3) . . ?
C46 C47 H47 111.7 . . ?
N31 C47 C46 104.0(3) . . ?
N31 C47 H47 111.7 . . ?
N31 C47 N32 114.1(3) . . ?
N32 C47 C46 103.1(3) . . ?
N32 C47 H47 111.7 . . ?
N30 C48 N32 109.2(3) . . ?
O8 C48 N30 125.3(3) . . ?
O8 C48 N32 125.6(3) . . ?
H49A C49 H49B 109.5 . . ?
H49A C49 H49C 109.5 . . ?
H49B C49 H49C 109.5 . . ?
N33 C49 H49A 109.5 . . ?
N33 C49 H49B 109.5 . . ?
N33 C49 H49C 109.5 . . ?
H49D C49A H49E 109.5 . . ?
H49D C49A H49F 109.5 . . ?
H49E C49A H49F 109.5 . . ?
N33 C49A H49D 109.5 . . ?
N33 C49A H49E 109.5 . . ?
N33 C49A H49F 109.5 . . ?
C52 C50 H50 120.4 . . ?
N33 C50 H50 120.4 . . ?
N33 C50 C52 119.3(6) . . ?
C54 C51 H51 119.9 . . ?
N33 C51 H51 119.9 . . ?
N33 C51 C54 120.2(7) . . ?
C50 C52 H52 117.3 . . ?
C53 C52 C50 125.4(7) . . ?
C53 C52 H52 117.3 . . ?
C52 C53 C54 114.4(8) . . ?
C52 C53 C56 114.8(8) . . ?
C52 C53 C56A 158.5(11) . . ?
C54 C53 C56 130.8(8) . . ?
C54 C53 C56A 87.1(10) . . ?
C51 C54 H54 119.5 . . ?
C53 C54 C51 121.0(8) . . ?
C53 C54 H54 119.5 . . ?
C53 C56 H56 118.5 . . ?
C57 C56 C53 123.1(10) . . ?
C57 C56 H56 118.5 . . ?
C53 C56A H56A 127.8 . . ?
C53 C56A C57A 104.4(19) . . ?
C57A C56A H56A 127.8 . . ?
C56 C57 H57 118.2 . . ?
C56 C57 C58 123.7(11) . . ?
C58 C57 H57 118.2 . . ?
C56A C57A H57A 122.0 . . ?
C56A C57A C58 116(2) . . ?
C58 C57A H57A 122.0 . . ?
C57 C58 C63 117.0(7) . . ?
C59 C58 C57 130.2(8) . . ?
C59 C58 C57A 99.1(12) . . ?
C59 C58 C63 112.7(6) . . ?
C63 C58 C57A 148.2(13) . . ?
C58 C59 H59 117.3 . . ?
C58 C59 C60 125.5(8) . . ?
C60 C59 H59 117.3 . . ?
C59 C60 H60 117.6 . . ?
C61 C60 C59 124.9(10) . . ?
C61 C60 H60 117.6 . . ?
C60 C61 C62 118.5(10) . . ?
C60 C61 C64 117.4(9) . . ?
C62 C61 C64 123.8(9) . . ?
C61 C62 H62 118.2 . . ?
C61 C62 C63 123.5(7) . . ?
C63 C62 H62 118.2 . . ?
C58 C63 C62 114.8(6) . . ?
C58 C63 H63 122.6 . . ?
C62 C63 H63 122.6 . . ?
C61 C64 H64 117.4 . . ?
C65 C64 C61 125.1(9) . . ?
C65 C64 H64 117.4 . . ?
C64 C65 C66 112.5(10) . . ?
C64 C65 C67 135.4(10) . . ?
C64 C65 C67A 169.0(14) . . ?
C66A C65 C64 56.3(17) . . ?
C66A C65 C67A 131(2) . . ?
C67 C65 C66 111.9(9) . . ?
N34 C66 C65 175.5(13) . . ?
N34A C66A C65 147(5) . . ?
N35 C67 C65 178.4(15) . . ?
N35A C67A C65 165(4) . . ?
C1 N1 C4 123.1(3) . . ?
C3 N1 C1 121.6(3) . . ?
C3 N1 C4 112.7(3) . . ?
C2 N2 C4 122.7(3) . . ?
C6 N2 C2 121.2(3) . . ?
C6 N2 C4 111.8(3) . . ?
C3 N3 C5 112.3(3) . . ?
C3 N3 C7 122.0(3) . . ?
C7 N3 C5 122.3(3) . . ?
C5 N4 C8 122.5(3) . . ?
C6 N4 C5 112.6(3) . . ?
C6 N4 C8 122.9(3) . . ?
C9 N5 C7 120.9(3) . . ?
C9 N5 C10 111.6(3) . . ?
C10 N5 C7 122.3(3) . . ?
C10 N6 C8 123.2(3) . . ?
C12 N6 C8 123.8(3) . . ?
C12 N6 C10 112.5(3) . . ?
C9 N7 C11 113.3(3) . . ?
C9 N7 C13 122.5(3) . . ?
C11 N7 C13 124.0(3) . . ?
C12 N8 C11 111.3(3) . . ?
C12 N8 C14 121.0(3) . . ?
C14 N8 C11 121.9(3) . . ?
C15 N9 C13 122.3(3) . . ?
C15 N9 C16 112.5(3) . . ?
C16 N9 C13 122.7(3) . . ?
C14 N10 C16 121.0(3) . . ?
C18 N10 C14 122.7(3) . . ?
C18 N10 C16 111.7(3) . . ?
C15 N11 C17 112.0(3) . . ?
C15 N11 C19 121.1(3) . . ?
C19 N11 C17 123.0(3) . . ?
C18 N12 C17 112.9(3) . . ?
C18 N12 C20 123.2(3) . . ?
C20 N12 C17 123.0(3) . . ?
C21 N13 C19 121.8(3) . . ?
C21 N13 C22 112.6(3) . . ?
C22 N13 C19 122.7(3) . . ?
C22 N14 C20 122.7(3) . . ?
C24 N14 C20 121.7(3) . . ?
C24 N14 C22 113.0(3) . . ?
C21 N15 C23 112.2(3) . . ?
C21 N15 C25 121.5(3) . . ?
C23 N15 C25 121.7(3) . . ?
C23 N16 C26 123.0(3) . . ?
C24 N16 C23 112.3(3) . . ?
C24 N16 C26 121.9(3) . . ?
C25 N17 C28 122.7(3) . . ?
C27 N17 C25 121.5(3) . . ?
C27 N17 C28 112.5(3) . . ?
C26 N18 C28 122.2(3) . . ?
C30 N18 C26 121.9(3) . . ?
C30 N18 C28 112.1(3) . . ?
C27 N19 C29 112.7(3) . . ?
C27 N19 C31 122.1(3) . . ?
C31 N19 C29 122.8(3) . . ?
C29 N20 C32 122.1(3) . . ?
C30 N20 C29 112.7(3) . . ?
C30 N20 C32 121.9(3) . . ?
C31 N21 C34 122.2(3) . . ?
C33 N21 C31 121.1(3) . . ?
C33 N21 C34 112.0(3) . . ?
C32 N22 C34 121.1(3) . . ?
C36 N22 C32 123.9(3) . . ?
C36 N22 C34 111.8(3) . . ?
C33 N23 C35 112.1(3) . . ?
C33 N23 C37 121.7(3) . . ?
C35 N23 C37 122.2(3) . . ?
C36 N24 C35 112.7(3) . . ?
C36 N24 C38 124.1(3) . . ?
C38 N24 C35 122.3(3) . . ?
C37 N25 C40 123.8(3) . . ?
C39 N25 C37 123.2(3) . . ?
C39 N25 C40 112.8(3) . . ?
C40 N26 C38 122.1(3) . . ?
C42 N26 C38 121.0(3) . . ?
C42 N26 C40 112.5(3) . . ?
C39 N27 C41 112.5(3) . . ?
C39 N27 C43 121.2(3) . . ?
C43 N27 C41 123.1(3) . . ?
C41 N28 C44 123.5(3) . . ?
C42 N28 C41 112.3(3) . . ?
C42 N28 C44 122.8(3) . . ?
C45 N29 C43 121.9(3) . . ?
C45 N29 C46 112.5(3) . . ?
C46 N29 C43 122.1(3) . . ?
C44 N30 C46 122.6(3) . . ?
C48 N30 C44 122.6(3) . . ?
C48 N30 C46 112.1(3) . . ?
C1 N31 C47 122.0(3) . . ?
C45 N31 C1 121.9(3) . . ?
C45 N31 C47 111.8(3) . . ?
C2 N32 C47 122.1(3) . . ?
C48 N32 C2 121.8(3) . . ?
C48 N32 C47 111.6(3) . . ?
C50 N33 C49 112.3(8) . . ?
C50 N33 C49A 136(2) . . ?
C50 N33 C51 119.7(6) . . ?
C51 N33 C49 128.0(8) . . ?
C51 N33 C49A 104(2) . . ?
Cl1 Zn1 Cl3 108.32(5) . . ?
Cl2 Zn1 Cl1 110.52(6) . . ?
Cl2 Zn1 Cl3 106.45(5) . . ?
Cl2 Zn1 Cl4 111.63(5) . . ?
Cl4 Zn1 Cl1 110.24(5) . . ?
Cl4 Zn1 Cl3 109.56(6) . . ?

loop_
_geom_bond_atom_site_label_1
_geom_bond_atom_site_label_2
_geom_bond_distance
_geom_bond_site_symmetry_2
_geom_bond_publ_flag
C1 H1A 0.9800 . ?
C1 H1B 0.9800 . ?
C1 N1 1.442(5) . ?
C1 N31 1.436(5) . ?
C2 H2A 0.9800 . ?
C2 H2B 0.9800 . ?
C2 N2 1.434(5) . ?
C2 N32 1.449(5) . ?
C3 N1 1.374(5) . ?
C3 N3 1.370(5) . ?
C3 O16 1.220(4) . ?
C4 H4 0.9900 . ?
C4 C5 1.544(5) . ?
C4 N1 1.446(5) . ?
C4 N2 1.453(4) . ?
C5 H5 0.9900 . ?
C5 N3 1.452(5) . ?
C5 N4 1.442(4) . ?
C6 N2 1.380(5) . ?
C6 N4 1.360(5) . ?
C6 O7 1.214(4) . ?
C7 H7A 0.9800 . ?
C7 H7B 0.9800 . ?
C7 N3 1.439(4) . ?
C7 N5 1.450(4) . ?
C8 H8A 0.9800 . ?
C8 H8B 0.9800 . ?
C8 N4 1.445(5) . ?
C8 N6 1.451(5) . ?
C9 N5 1.379(4) . ?
C9 N7 1.362(5) . ?
C9 O14 1.209(4) . ?
C10 H10 0.9900 . ?
C10 C11 1.550(5) . ?
C10 N5 1.448(4) . ?
C10 N6 1.437(4) . ?
C11 H11 0.9900 . ?
C11 N7 1.440(4) . ?
C11 N8 1.460(4) . ?
C12 N6 1.363(5) . ?
C12 N8 1.362(5) . ?
C12 O6 1.228(4) . ?
C13 H13A 0.9800 . ?
C13 H13B 0.9800 . ?
C13 N7 1.442(4) . ?
C13 N9 1.446(4) . ?
C14 H14A 0.9800 . ?
C14 H14B 0.9800 . ?
C14 N8 1.452(4) . ?
C14 N10 1.433(5) . ?
C15 N9 1.371(5) . ?
C15 N11 1.371(5) . ?
C15 O12 1.218(4) . ?
C16 H16 0.9900 . ?
C16 C17 1.537(5) . ?
C16 N9 1.441(4) . ?
C16 N10 1.456(4) . ?
C17 H17 0.9900 . ?
C17 N11 1.458(5) . ?
C17 N12 1.449(4) . ?
C18 N10 1.365(4) . ?
C18 N12 1.364(5) . ?
C18 O5 1.224(4) . ?
C19 H19A 0.9800 . ?
C19 H19B 0.9800 . ?
C19 N11 1.441(5) . ?
C19 N13 1.448(5) . ?
C20 H20A 0.9800 . ?
C20 H20B 0.9800 . ?
C20 N12 1.443(5) . ?
C20 N14 1.457(5) . ?
C21 N13 1.364(5) . ?
C21 N15 1.372(5) . ?
C21 O10 1.225(5) . ?
C22 H22 0.9900 . ?
C22 C23 1.553(5) . ?
C22 N13 1.441(5) . ?
C22 N14 1.436(5) . ?
C23 H23 0.9900 . ?
C23 N15 1.441(5) . ?
C23 N16 1.442(5) . ?
C24 N14 1.356(5) . ?
C24 N16 1.371(5) . ?
C24 O4 1.232(5) . ?
C25 H25A 0.9800 . ?
C25 H25B 0.9800 . ?
C25 N15 1.453(5) . ?
C25 N17 1.445(5) . ?
C26 H26A 0.9800 . ?
C26 H26B 0.9800 . ?
C26 N16 1.450(5) . ?
C26 N18 1.440(5) . ?
C27 N17 1.364(5) . ?
C27 N19 1.376(5) . ?
C27 O9 1.222(4) . ?
C28 H28 0.9900 . ?
C28 C29 1.552(5) . ?
C28 N17 1.454(5) . ?
C28 N18 1.446(5) . ?
C29 H29 0.9900 . ?
C29 N19 1.444(5) . ?
C29 N20 1.447(5) . ?
C30 N18 1.365(5) . ?
C30 N20 1.360(5) . ?
C30 O3 1.228(5) . ?
C31 H31A 0.9800 . ?
C31 H31B 0.9800 . ?
C31 N19 1.441(5) . ?
C31 N21 1.441(5) . ?
C32 H32A 0.9800 . ?
C32 H32B 0.9800 . ?
C32 N20 1.466(5) . ?
C32 N22 1.439(5) . ?
C33 N21 1.368(5) . ?
C33 N23 1.358(5) . ?
C33 O11 1.226(4) . ?
C34 H34 0.9900 . ?
C34 C35 1.539(5) . ?
C34 N21 1.446(4) . ?
C34 N22 1.457(4) . ?
C35 H35 0.9900 . ?
C35 N23 1.446(4) . ?
C35 N24 1.449(4) . ?
C36 N22 1.358(5) . ?
C36 N24 1.352(5) . ?
C36 O2 1.229(4) . ?
C37 H37A 0.9800 . ?
C37 H37B 0.9800 . ?
C37 N23 1.458(5) . ?
C37 N25 1.433(5) . ?
C38 H38A 0.9800 . ?
C38 H38B 0.9800 . ?
C38 N24 1.443(5) . ?
C38 N26 1.454(5) . ?
C39 N25 1.362(4) . ?
C39 N27 1.359(5) . ?
C39 O13 1.220(4) . ?
C40 H40 0.9900 . ?
C40 C41 1.552(5) . ?
C40 N25 1.445(5) . ?
C40 N26 1.449(5) . ?
C41 H41 0.9900 . ?
C41 N27 1.448(5) . ?
C41 N28 1.449(5) . ?
C42 N26 1.363(5) . ?
C42 N28 1.370(5) . ?
C42 O1 1.224(4) . ?
C43 H43A 0.9800 . ?
C43 H43B 0.9800 . ?
C43 N27 1.446(5) . ?
C43 N29 1.454(5) . ?
C44 H44A 0.9800 . ?
C44 H44B 0.9800 . ?
C44 N28 1.450(5) . ?
C44 N30 1.442(5) . ?
C45 N29 1.360(5) . ?
C45 N31 1.370(5) . ?
C45 O15 1.226(4) . ?
C46 H46 0.9900 . ?
C46 C47 1.550(5) . ?
C46 N29 1.450(5) . ?
C46 N30 1.445(4) . ?
C47 H47 0.9900 . ?
C47 N31 1.440(5) . ?
C47 N32 1.454(4) . ?
C48 N30 1.356(5) . ?
C48 N32 1.371(4) . ?
C48 O8 1.225(4) . ?
C49 H49A 0.9700 . ?
C49 H49B 0.9700 . ?
C49 H49C 0.9700 . ?
C49 N33 1.547(18) . ?
C49A H49D 0.9700 . ?
C49A H49E 0.9700 . ?
C49A H49F 0.9700 . ?
C49A N33 1.41(5) . ?
C50 H50 0.9400 . ?
C50 C52 1.392(9) . ?
C50 N33 1.294(7) . ?
C51 H51 0.9400 . ?
C51 C54 1.419(12) . ?
C51 N33 1.334(10) . ?
C52 H52 0.9400 . ?
C52 C53 1.320(9) . ?
C53 C54 1.359(11) . ?
C53 C56 1.511(12) . ?
C53 C56A 1.389(18) . ?
C54 H54 0.9400 . ?
C56 H56 0.9400 . ?
C56 C57 1.271(14) . ?
C56A H56A 0.9400 . ?
C56A C57A 1.45(3) . ?
C57 H57 0.9400 . ?
C57 C58 1.436(11) . ?
C57A H57A 0.9400 . ?
C57A C58 1.66(3) . ?
C58 C59 1.347(8) . ?
C58 C63 1.493(10) . ?
C59 H59 0.9400 . ?
C59 C60 1.379(10) . ?
C60 H60 0.9400 . ?
C60 C61 1.224(11) . ?
C61 C62 1.320(10) . ?
C61 C64 1.495(13) . ?
C62 H62 0.9400 . ?
C62 C63 1.495(11) . ?
C63 H63 0.9400 . ?
C64 H64 0.9400 . ?
C64 C65 1.333(12) . ?
C65 C66 1.535(12) . ?
C65 C66A 1.15(4) . ?
C65 C67 1.376(15) . ?
C65 C67A 1.42(3) . ?
C66 N34 1.175(14) . ?
C66A N34A 1.080(19) . ?
C67 N35 1.098(14) . ?
C67A N35A 0.97(3) . ?
Cl1 Zn1 2.2671(14) . ?
Cl2 Zn1 2.2603(12) . ?
Cl3 Zn1 2.2923(14) . ?
Cl4 Zn1 2.2658(12) . ?
